data_4310914
loop_
_publ_author_name
'Craig A. Grapperhaus'
'Christopher S. Mullins'
'Pawel M. Kozlowski'
'Mark S. Mashuta'

_publ_contact_author_address ' Department of Chemistry, University of Louisville, Louisville, KY 40292, USA'
_publ_contact_author_email craig.grapperhaus@louisville.edu
_publ_contact_author_fax 502-852-8149
_publ_contact_author_name 'Grapperhaus, Craig A.'
_publ_contact_author_phone 502-852-5932
_publ_section_title
;
 Synthesis and Oxygenation of a Nickel(II) and Zinc(II) Dithiolate: An
 Experimental and Theoretical Comparison
;
_journal_name_full 'Inorganic Chemistry'
_journal_page_first 2859
_journal_page_last 2866
_journal_paper_doi 10.1021/ic035205y
_journal_volume 43
_journal_year 2004
_chemical_formula_moiety 'C12 H26 N2 Ni O2 S2'
_chemical_formula_sum 'C12 H26 N2 Ni O2 S2'
_chemical_formula_weight 353.18
_chemical_name_common '[(bmmp-TASN)Ni]'
_chemical_name_systematic
; 
 [(bmmp-TASN)Ni] 
;
_space_group_IT_number 14
_symmetry_cell_setting monoclinic
_symmetry_space_group_name_Hall '-P 2yn'
_symmetry_space_group_name_H-M 'P 1 21/n 1'
_atom_sites_solution_hydrogens geom
_atom_sites_solution_primary direct
_atom_sites_solution_secondary difmap
_audit_creation_date 'Jan 21, 2002'
_audit_creation_method SHELXL-97
_audit_update_record
;
  Jan_21_2002 text and data added by Mark S. Mashuta
  Oct_7_2003 text and data added by Mark S. Mashuta
;
_cell_angle_alpha 90.00
_cell_angle_beta 97.63(3)
_cell_angle_gamma 90.00
_cell_formula_units_Z 4
_cell_length_a 6.6040(13)
_cell_length_b 12.515(3)
_cell_length_c 20.482(4)
_cell_measurement_reflns_used 25
_cell_measurement_temperature 293(2)
_cell_measurement_theta_max 18.0
_cell_measurement_theta_min 15.0
_cell_volume 1677.8(6)
_computing_cell_refinement 'Enraf-Nonius Diffractometer Control'
_computing_data_collection 'Enraf-Nonius Diffractometer Control'
_computing_data_reduction 'Bruker SHELXTL'
_computing_molecular_graphics 'SHELXTL 6.12 (Bruker, 2001)'
_computing_publication_material 'SHELXTL 6.12 (Bruker, 2001)'
_computing_structure_refinement 'SHELXL-97 (Sheldrick, 1997)'
_computing_structure_solution 'SHELXS-97 (Sheldrick, 1990)'
_diffrn_ambient_temperature 293(2)
_diffrn_measured_fraction_theta_full 0.998
_diffrn_measured_fraction_theta_max 0.998
_diffrn_measurement_device_type CAD4
_diffrn_measurement_method 'data from \w/2\q_scans'
_diffrn_radiation_detector 'scintillation counter'
_diffrn_radiation_monochromator 'equatorial mounted graphite'
_diffrn_radiation_source 'normal focus Philips Mo tube'
_diffrn_radiation_type MoK\a
_diffrn_radiation_wavelength 0.71073
_diffrn_reflns_av_R_equivalents 0.0776
_diffrn_reflns_av_sigmaI/netI 0.0814
_diffrn_reflns_limit_h_max 8
_diffrn_reflns_limit_h_min -8
_diffrn_reflns_limit_k_max 16
_diffrn_reflns_limit_k_min 0
_diffrn_reflns_limit_l_max 26
_diffrn_reflns_limit_l_min -26
_diffrn_reflns_number 7686
_diffrn_reflns_theta_full 27.46
_diffrn_reflns_theta_max 27.46
_diffrn_reflns_theta_min 2.01
_diffrn_standards_decay_% 'not applied (less than 0.5)'
_diffrn_standards_interval_time 60
_diffrn_standards_number 3
_exptl_absorpt_coefficient_mu 1.405
_exptl_absorpt_correction_T_max 0.781
_exptl_absorpt_correction_T_min 0.652
_exptl_absorpt_correction_type empirical
_exptl_absorpt_process_details psi-scan
_exptl_crystal_colour orange
_exptl_crystal_density_diffrn 1.398
_exptl_crystal_density_meas ?
_exptl_crystal_density_method .
_exptl_crystal_description block
_exptl_crystal_F_000 752
_exptl_crystal_size_max 0.49
_exptl_crystal_size_mid 0.26
_exptl_crystal_size_min 0.17
_refine_diff_density_max 0.892
_refine_diff_density_min -0.468
_refine_diff_density_rms 0.081
_refine_ls_extinction_coef 0.0073(4)
_refine_ls_extinction_expression Fc^*^=kFc[1+0.001xFc^2^\l^3^/sin(2\q)]^-1/4^
_refine_ls_extinction_method SHELXL
_refine_ls_goodness_of_fit_ref 1.008
_refine_ls_hydrogen_treatment mixed
_refine_ls_matrix_type full
_refine_ls_number_parameters 178
_refine_ls_number_reflns 3846
_refine_ls_number_restraints 0
_refine_ls_restrained_S_all 1.008
_refine_ls_R_factor_all 0.0575
_refine_ls_R_factor_gt 0.0393
_refine_ls_shift/su_max 0.001
_refine_ls_shift/su_mean 0.000
_refine_ls_structure_factor_coef Fsqd
_refine_ls_weighting_details 'calc w=1/[\s^2^(Fo^2^)+(0.0186P)^2^+1.3644P] where P=(Fo^2^+2Fc^2^)/3'
_refine_ls_weighting_scheme calc
_refine_ls_wR_factor_gt 0.0863
_refine_ls_wR_factor_ref 0.0957
_reflns_number_gt 2999
_reflns_number_total 3846
_reflns_threshold_expression >2sigma(I)
_cod_data_source_file ic035205ysi20031021_120352_2.cif
_cod_data_source_block 2
_cod_depositor_comments
;
The following automatic conversions were performed:
'_symmetry_cell_setting' value 'Monoclinic' changed to 'monoclinic'
according to '/home/saulius/struct/CIF-dictionaries/cif_core.dic'
dictionary named 'cif_core.dic' version 2.4.1 from 2010-06-29.

Automatic conversion script
Id: cif_fix_enum 1527 2010-12-29 10:47:43Z saulius 
;
_cod_original_sg_symbol_H-M 'P 21/n'
_cod_database_code 4310914

loop_
_symmetry_equiv_pos_as_xyz
'x, y, z'
'-x+1/2, y+1/2, -z+1/2'
'-x, -y, -z'
'x-1/2, -y-1/2, z-1/2'

loop_
_atom_site_label
_atom_site_type_symbol
_atom_site_fract_x
_atom_site_fract_y
_atom_site_fract_z
_atom_site_U_iso_or_equiv
_atom_site_adp_type
_atom_site_occupancy
_atom_site_symmetry_multiplicity
_atom_site_calc_flag
_atom_site_refinement_flags
_atom_site_disorder_assembly
_atom_site_disorder_group
Ni Ni 0.01997(5) 0.60025(3) 0.735069(15) 0.03031(11) Uani 1 1 d . . .
S1 S 0.13817(13) 0.68694(6) 0.82151(3) 0.0457(2) Uani 1 1 d . . .
O1 O 0.1902(5) 0.8049(2) 0.67737(11) 0.0732(8) Uani 1 1 d . . .
C1 C 0.0656(5) 0.5959(3) 0.88578(13) 0.0428(7) Uani 1 1 d . . .
N1 N -0.1646(3) 0.5265(2) 0.78640(11) 0.0384(5) Uani 1 1 d . . .
S2 S 0.16850(11) 0.68911(7) 0.66751(3) 0.04443(19) Uani 1 1 d . . .
N2 N -0.0613(4) 0.50126(19) 0.66222(11) 0.0396(5) Uani 1 1 d . . .
O2 O 0.3498(3) 0.6355(3) 0.64843(12) 0.0773(9) Uani 1 1 d . . .
C2 C -0.0544(5) 0.5020(3) 0.85294(14) 0.0439(7) Uani 1 1 d . . .
H2A H 0.0390 0.4432 0.8491 0.053 Uiso 1 1 calc R . .
H2B H -0.1530 0.4786 0.8811 0.053 Uiso 1 1 calc R . .
C3 C -0.2360(6) 0.4272(3) 0.74984(17) 0.0552(8) Uani 1 1 d . . .
H3A H -0.3665 0.4046 0.7620 0.066 Uiso 1 1 calc R . .
H3B H -0.1380 0.3700 0.7603 0.066 Uiso 1 1 calc R . .
C4 C -0.2570(5) 0.4529(3) 0.67708(16) 0.0538(8) Uani 1 1 d . . .
H4A H -0.3687 0.5027 0.6656 0.065 Uiso 1 1 calc R . .
H4B H -0.2860 0.3883 0.6514 0.065 Uiso 1 1 calc R . .
C5 C -0.0799(6) 0.5514(3) 0.59480(14) 0.0532(8) Uani 1 1 d . . .
H5A H -0.2184 0.5413 0.5732 0.064 Uiso 1 1 calc R . .
H5B H 0.0111 0.5144 0.5689 0.064 Uiso 1 1 calc R . .
C6 C -0.0299(4) 0.6701(2) 0.59564(13) 0.0379(6) Uani 1 1 d . . .
C7 C -0.0511(7) 0.6601(3) 0.93293(18) 0.0737(12) Uani 1 1 d . . .
H7A H -0.0898 0.6135 0.9664 0.111 Uiso 1 1 calc R . .
H7B H -0.1713 0.6909 0.9087 0.111 Uiso 1 1 calc R . .
H7C H 0.0351 0.7159 0.9532 0.111 Uiso 1 1 calc R . .
C8 C 0.2614(6) 0.5519(4) 0.92548(17) 0.0664(10) Uani 1 1 d . . .
H8A H 0.2262 0.5054 0.9595 0.100 Uiso 1 1 calc R . .
H8B H 0.3427 0.6101 0.9450 0.100 Uiso 1 1 calc R . .
H8C H 0.3379 0.5127 0.8967 0.100 Uiso 1 1 calc R . .
C9 C -0.3444(5) 0.5969(3) 0.79046(17) 0.0599(9) Uani 1 1 d . . .
H9A H -0.4336 0.5639 0.8179 0.090 Uiso 1 1 calc R . .
H9B H -0.4167 0.6077 0.7471 0.090 Uiso 1 1 calc R . .
H9C H -0.2988 0.6646 0.8090 0.090 Uiso 1 1 calc R . .
C10 C 0.0991(6) 0.4172(3) 0.66701(18) 0.0640(10) Uani 1 1 d . . .
H10A H 0.0555 0.3601 0.6371 0.096 Uiso 1 1 calc R . .
H10B H 0.1216 0.3899 0.7112 0.096 Uiso 1 1 calc R . .
H10C H 0.2238 0.4472 0.6559 0.096 Uiso 1 1 calc R . .
C11 C -0.2117(6) 0.7380(3) 0.60658(18) 0.0619(9) Uani 1 1 d . . .
H11A H -0.3209 0.7260 0.5715 0.093 Uiso 1 1 calc R . .
H11B H -0.1735 0.8120 0.6074 0.093 Uiso 1 1 calc R . .
H11C H -0.2562 0.7190 0.6478 0.093 Uiso 1 1 calc R . .
C12 C 0.0573(6) 0.7035(4) 0.53317(15) 0.0645(10) Uani 1 1 d . . .
H12A H -0.0396 0.6871 0.4953 0.097 Uiso 1 1 calc R . .
H12B H 0.1821 0.6654 0.5305 0.097 Uiso 1 1 calc R . .
H12C H 0.0840 0.7789 0.5345 0.097 Uiso 1 1 calc R . .

loop_
_atom_site_aniso_label
_atom_site_aniso_U_11
_atom_site_aniso_U_22
_atom_site_aniso_U_33
_atom_site_aniso_U_23
_atom_site_aniso_U_13
_atom_site_aniso_U_12
Ni 0.02921(17) 0.02380(17) 0.03808(18) 0.00038(13) 0.00508(12) -0.00350(14)
S1 0.0595(5) 0.0345(4) 0.0432(4) -0.0024(3) 0.0074(3) -0.0205(4)
O1 0.100(2) 0.0557(16) 0.0616(14) 0.0091(12) 0.0029(13) -0.0451(17)
C1 0.0534(16) 0.0376(16) 0.0384(14) 0.0034(12) 0.0102(12) -0.0073(15)
N1 0.0332(11) 0.0339(12) 0.0489(13) 0.0007(10) 0.0085(9) -0.0076(11)
S2 0.0387(4) 0.0522(5) 0.0423(4) 0.0086(3) 0.0051(3) -0.0123(4)
N2 0.0458(13) 0.0260(12) 0.0454(12) -0.0014(10) 0.0005(10) 0.0068(11)
O2 0.0331(11) 0.126(3) 0.0755(16) 0.0275(17) 0.0171(10) 0.0108(15)
C2 0.0490(16) 0.0344(15) 0.0499(16) 0.0079(13) 0.0128(12) -0.0072(14)
C3 0.063(2) 0.0386(17) 0.0637(19) 0.0014(15) 0.0061(15) -0.0248(17)
C4 0.0554(18) 0.0375(18) 0.065(2) -0.0067(14) -0.0067(15) -0.0165(16)
C5 0.073(2) 0.0416(18) 0.0415(16) -0.0009(13) -0.0043(14) 0.0007(18)
C6 0.0411(14) 0.0345(15) 0.0380(13) 0.0043(11) 0.0047(11) 0.0050(13)
C7 0.109(3) 0.063(3) 0.056(2) -0.0105(18) 0.036(2) -0.008(3)
C8 0.066(2) 0.069(3) 0.059(2) 0.0142(18) -0.0085(16) -0.012(2)
C9 0.0377(15) 0.077(3) 0.067(2) 0.0021(19) 0.0136(14) 0.0099(18)
C10 0.078(2) 0.042(2) 0.070(2) -0.0032(16) 0.0055(18) 0.032(2)
C11 0.059(2) 0.056(2) 0.070(2) 0.0017(18) 0.0059(16) 0.023(2)
C12 0.079(2) 0.075(3) 0.0421(16) 0.0086(17) 0.0141(15) 0.005(2)

loop_
_atom_type_symbol
_atom_type_description
_atom_type_scat_dispersion_real
_atom_type_scat_dispersion_imag
_atom_type_scat_source
C C 0.0033 0.0016 'International Tables Vol C Tables 4.2.6.8 and 6.1.1.4'
H H 0.0000 0.0000 'International Tables Vol C Tables 4.2.6.8 and 6.1.1.4'
N N 0.0061 0.0033 'International Tables Vol C Tables 4.2.6.8 and 6.1.1.4'
O O 0.0106 0.0060 'International Tables Vol C Tables 4.2.6.8 and 6.1.1.4'
S S 0.1246 0.1234 'International Tables Vol C Tables 4.2.6.8 and 6.1.1.4'
Ni Ni 0.3393 1.1124 'International Tables Vol C Tables 4.2.6.8 and 6.1.1.4'

loop_
_geom_angle_atom_site_label_1
_geom_angle_atom_site_label_2
_geom_angle_atom_site_label_3
_geom_angle
_geom_angle_site_symmetry_1
_geom_angle_site_symmetry_3
_geom_angle_publ_flag
N1 Ni N2 89.06(10) . . no
N1 Ni S2 168.94(8) . . no
N2 Ni S2 86.46(8) . . no
N1 Ni S1 88.82(7) . . no
N2 Ni S1 170.62(7) . . no
S2 Ni S1 97.19(3) . . no
C1 S1 Ni 100.16(10) . . no
C7 C1 C2 113.9(3) . . no
C7 C1 C8 108.2(3) . . no
C2 C1 C8 108.0(3) . . no
C7 C1 S1 108.9(2) . . no
C2 C1 S1 109.22(19) . . no
C8 C1 S1 108.5(2) . . no
C2 N1 C3 111.8(2) . . no
C2 N1 C9 111.5(2) . . no
C3 N1 C9 108.6(3) . . no
C2 N1 Ni 109.12(17) . . no
C3 N1 Ni 107.62(18) . . no
C9 N1 Ni 108.1(2) . . no
O1 S2 O2 114.79(19) . . no
O1 S2 C6 106.40(15) . . no
O2 S2 C6 104.19(14) . . no
O1 S2 Ni 118.33(11) . . no
O2 S2 Ni 113.49(13) . . no
C6 S2 Ni 96.42(9) . . no
C10 N2 C5 109.0(2) . . no
C10 N2 C4 109.1(3) . . no
C5 N2 C4 112.8(2) . . no
C10 N2 Ni 106.0(2) . . no
C5 N2 Ni 114.56(19) . . no
C4 N2 Ni 104.94(18) . . no
N1 C2 C1 114.1(2) . . no
N1 C2 H2A 108.7 . . no
C1 C2 H2A 108.7 . . no
N1 C2 H2B 108.7 . . no
C1 C2 H2B 108.7 . . no
H2A C2 H2B 107.6 . . no
N1 C3 C4 107.3(3) . . no
N1 C3 H3A 110.2 . . no
C4 C3 H3A 110.2 . . no
N1 C3 H3B 110.2 . . no
C4 C3 H3B 110.2 . . no
H3A C3 H3B 108.5 . . no
C3 C4 N2 108.6(3) . . no
C3 C4 H4A 110.0 . . no
N2 C4 H4A 110.0 . . no
C3 C4 H4B 110.0 . . no
N2 C4 H4B 110.0 . . no
H4A C4 H4B 108.4 . . no
N2 C5 C6 113.9(2) . . no
N2 C5 H5A 108.8 . . no
C6 C5 H5A 108.8 . . no
N2 C5 H5B 108.8 . . no
C6 C5 H5B 108.8 . . no
H5A C5 H5B 107.7 . . no
C11 C6 C5 112.0(3) . . no
C11 C6 C12 111.4(3) . . no
C5 C6 C12 111.3(3) . . no
C11 C6 S2 107.6(2) . . no
C5 C6 S2 105.3(2) . . no
C12 C6 S2 108.9(2) . . no
C1 C7 H7A 109.5 . . no
C1 C7 H7B 109.5 . . no
H7A C7 H7B 109.5 . . no
C1 C7 H7C 109.5 . . no
H7A C7 H7C 109.5 . . no
H7B C7 H7C 109.5 . . no
C1 C8 H8A 109.5 . . no
C1 C8 H8B 109.5 . . no
H8A C8 H8B 109.5 . . no
C1 C8 H8C 109.5 . . no
H8A C8 H8C 109.5 . . no
H8B C8 H8C 109.5 . . no
N1 C9 H9A 109.5 . . no
N1 C9 H9B 109.5 . . no
H9A C9 H9B 109.5 . . no
N1 C9 H9C 109.5 . . no
H9A C9 H9C 109.5 . . no
H9B C9 H9C 109.5 . . no
N2 C10 H10A 109.5 . . no
N2 C10 H10B 109.5 . . no
H10A C10 H10B 109.5 . . no
N2 C10 H10C 109.5 . . no
H10A C10 H10C 109.5 . . no
H10B C10 H10C 109.5 . . no
C6 C11 H11A 109.5 . . no
C6 C11 H11B 109.5 . . no
H11A C11 H11B 109.5 . . no
C6 C11 H11C 109.5 . . no
H11A C11 H11C 109.5 . . no
H11B C11 H11C 109.5 . . no
C6 C12 H12A 109.5 . . no
C6 C12 H12B 109.5 . . no
H12A C12 H12B 109.5 . . no
C6 C12 H12C 109.5 . . no
H12A C12 H12C 109.5 . . no
H12B C12 H12C 109.5 . . no

loop_
_geom_bond_atom_site_label_1
_geom_bond_atom_site_label_2
_geom_bond_distance
_geom_bond_site_symmetry_2
_geom_bond_publ_flag
Ni N1 1.945(2) . no
Ni N2 1.959(2) . no
Ni S2 2.1152(9) . no
Ni S1 2.1339(9) . no
S1 C1 1.851(3) . no
O1 S2 1.468(3) . no
C1 C7 1.539(5) . no
C1 C2 1.523(4) . no
C1 C8 1.535(5) . no
N1 C2 1.489(4) . no
N1 C3 1.495(4) . no
N1 C9 1.490(4) . no
S2 O2 1.470(3) . no
S2 C6 1.852(3) . no
N2 C10 1.487(4) . no
N2 C5 1.507(4) . no
N2 C4 1.494(4) . no
C2 H2A 0.9700 . no
C2 H2B 0.9700 . no
C3 C4 1.513(5) . no
C3 H3A 0.9700 . no
C3 H3B 0.9700 . no
C4 H4A 0.9700 . no
C4 H4B 0.9700 . no
C5 C6 1.521(5) . no
C5 H5A 0.9700 . no
C5 H5B 0.9700 . no
C6 C11 1.512(4) . no
C6 C12 1.529(4) . no
C7 H7A 0.9600 . no
C7 H7B 0.9600 . no
C7 H7C 0.9600 . no
C8 H8A 0.9600 . no
C8 H8B 0.9600 . no
C8 H8C 0.9600 . no
C9 H9A 0.9600 . no
C9 H9B 0.9600 . no
C9 H9C 0.9600 . no
C10 H10A 0.9600 . no
C10 H10B 0.9600 . no
C10 H10C 0.9600 . no
C11 H11A 0.9600 . no
C11 H11B 0.9600 . no
C11 H11C 0.9600 . no
C12 H12A 0.9600 . no
C12 H12B 0.9600 . no
C12 H12C 0.9600 . no
